data_4515024
loop_
_publ_author_name
'T\'oth, Bal\'azs L'
'B\'eke, Ferenc'
'Egyed, Orsolya'
'B\'enyei, Attila'
'Stirling, Andr\'as'
'Nov\'ak, Zolt\'an'

_publ_section_title
;
 Synthesis of Multifunctional Aryl(trifloxyalkenyl)iodonium Triflate
 Salts.
;
_journal_issue 5
_journal_name_full 'ACS omega'
_journal_page_first 9188
_journal_page_last 9197
_journal_paper_doi 10.1021/acsomega.9b00728
_journal_volume 4
_journal_year 2019
_chemical_formula_moiety 'C16 H13 F3 I O3 S, C F3 O3 S'
_chemical_formula_sum 'C17 H13 F6 I O6 S2'
_chemical_formula_weight 618.29
_chemical_name_common Novak
_space_group_crystal_system monoclinic
_space_group_IT_number 14
_space_group_name_Hall '-P 2ybc'
_space_group_name_H-M_alt 'P 1 21/c 1'
_symmetry_space_group_name_Hall '-P 2ybc'
_symmetry_space_group_name_H-M 'P 1 21/c 1'
_atom_sites_solution_hydrogens geom
_atom_sites_solution_primary direct
_atom_sites_solution_secondary difmap
_cell_angle_alpha 90
_cell_angle_beta 93.415(2)
_cell_angle_gamma 90
_cell_formula_units_Z 4
_cell_length_a 6.3150(3)
_cell_length_b 11.1616(4)
_cell_length_c 32.2940(16)
_cell_measurement_reflns_used 8416
_cell_measurement_temperature 298.(2)
_cell_measurement_theta_max 25.2775
_cell_measurement_theta_min 2.5273
_cell_volume 2272.22(18)
_computing_cell_refinement 'SAINT V8.38A (Bruker AXS Inc., 2017)'
_computing_data_collection 'Bruker Instrument Service vV6.2.6'
_computing_data_reduction 'SAINT V8.38A (Bruker AXS Inc., 2017)'
_computing_molecular_graphics Mercury
_computing_publication_material 'WinGX, PublCIF'
_computing_structure_refinement 'SHELXL-2016/6 (Sheldrick, 2016)'
_computing_structure_solution 'SHELXT 2014/5 (Sheldrick, 2014)'
_diffrn_ambient_temperature 298.(2)
_diffrn_detector_area_resol_mean 7.3910
_diffrn_measured_fraction_theta_full 0.925
_diffrn_measured_fraction_theta_max 0.925
_diffrn_measurement_device_type 'Bruker D8 VENTURE'
_diffrn_measurement_method '\w and \p scan'
_diffrn_radiation_monochromator 'multilayer mirror'
_diffrn_radiation_type ' Mo K\a'
_diffrn_radiation_wavelength 0.71073
_diffrn_reflns_av_R_equivalents 0.0588
_diffrn_reflns_av_unetI/netI 0.1006
_diffrn_reflns_limit_h_max 6
_diffrn_reflns_limit_h_min -7
_diffrn_reflns_limit_k_max 13
_diffrn_reflns_limit_k_min -13
_diffrn_reflns_limit_l_max 38
_diffrn_reflns_limit_l_min -37
_diffrn_reflns_number 14153
_diffrn_reflns_theta_full 25.38
_diffrn_reflns_theta_max 25.38
_diffrn_reflns_theta_min 2.63
_diffrn_source 'microfocus sealed tube'
_diffrn_source_type 'INCOATEC I\mS 3.0'
_exptl_absorpt_coefficient_mu 1.673
_exptl_absorpt_correction_T_max 0.94
_exptl_absorpt_correction_T_min 0.67
_exptl_absorpt_correction_type multi-scan
_exptl_absorpt_process_details
;
SADABS-2016/2 - Bruker AXS area detector scaling and absorption correction
;
_exptl_crystal_colour colourless
_exptl_crystal_density_diffrn 1.807
_exptl_crystal_density_method 'not measured'
_exptl_crystal_description prism
_exptl_crystal_F_000 1208
_exptl_crystal_size_max 0.494
_exptl_crystal_size_mid 0.076
_exptl_crystal_size_min 0.034
_refine_diff_density_max 1.110
_refine_diff_density_min -1.075
_refine_ls_extinction_coef 0.0012(8)
_refine_ls_extinction_method 'SHELXL-2016/6 (Sheldrick 2016)'
_refine_ls_goodness_of_fit_ref 1.048
_refine_ls_hydrogen_treatment constr
_refine_ls_matrix_type full
_refine_ls_number_parameters 291
_refine_ls_number_reflns 14153
_refine_ls_number_restraints 0
_refine_ls_restrained_S_all 1.048
_refine_ls_R_factor_all 0.0848
_refine_ls_R_factor_gt 0.0673
_refine_ls_shift/su_max 0.000
_refine_ls_shift/su_mean 0.000
_refine_ls_structure_factor_coef Fsqd
_refine_ls_weighting_details 'w=1/[\s^2^(Fo^2^)+(0.0643P)^2^+6.4523P] where P=(Fo^2^+2Fc^2^)/3'
_refine_ls_weighting_scheme calc
_refine_ls_wR_factor_gt 0.1699
_refine_ls_wR_factor_ref 0.1830
_reflns_number_gt 11298
_reflns_number_total 14153
_reflns_threshold_expression 'I > 2\s(I)'
_cod_data_source_file ao9b00728_si_002.cif
_cod_data_source_block 6c
_cod_database_code 4515024
_publcif_datablock.id {f8b74983-607c-4200-ba2c-f80b6f871840}

_publcif_info_exptl_table_max_cols 4
_publcif_info_exptl_table_use_headnotes n
_publcif_funding_html
;
;

loop_
_space_group_symop_operation_xyz
'x, y, z'
'-x, y+1/2, -z+1/2'
'-x, -y, -z'
'x, -y-1/2, z-1/2'

loop_
_atom_site_type_symbol
_atom_site_label
_atom_site_fract_x
_atom_site_fract_y
_atom_site_fract_z
_atom_site_U_iso_or_equiv
_atom_site_adp_type
_atom_site_calc_flag
_atom_site_refinement_flags_adp
_atom_site_refinement_flags_posn
_atom_site_occupancy
C C1 0.1269(17) 0.5694(8) 0.6090(3) 0.054(3) Uani d . . 1
H H1 0.038057 0.503567 0.61139 0.065 Uiso calc U R 1
C C2 0.1959(15) 0.6256(7) 0.6423(3) 0.047(2) Uani d . . 1
C C10 0.096(4) 0.3832(12) 0.7158(6) 0.105(6) Uani d . . 1
C C11 0.0404(16) 0.7861(6) 0.5479(3) 0.041(2) Uani d . . 1
C C12 0.1371(18) 0.8878(7) 0.5637(3) 0.055(3) Uani d . . 1
H H12 0.275131 0.886012 0.575422 0.066 Uiso calc U R 1
C C13 0.021(2) 0.9934(8) 0.5613(4) 0.068(4) Uani d . . 1
H H13 0.079522 1.064462 0.571756 0.081 Uiso calc U R 1
C C14 -0.181(2) 0.9918(9) 0.5435(4) 0.073(4) Uani d . . 1
H H14 -0.258749 1.062532 0.542256 0.087 Uiso calc U R 1
C C15 -0.272(2) 0.8895(9) 0.5274(4) 0.070(3) Uani d . . 1
H H15 -0.408383 0.891816 0.515029 0.084 Uiso calc U R 1
C C16 -0.1615(18) 0.7828(8) 0.5296(3) 0.057(3) Uani d . . 1
H H16 -0.221079 0.711963 0.519141 0.069 Uiso calc U R 1
C C20 0.631(4) 0.2839(14) 0.6054(5) 0.118(7) Uani d . . 1
C C21 0.3419(15) 0.7276(7) 0.6488(3) 0.045(2) Uani d . . 1
C C22 0.2768(17) 0.8304(8) 0.6679(3) 0.053(3) Uani d . . 1
H H22 0.144395 0.832484 0.679068 0.063 Uiso calc U R 1
C C23 0.4042(18) 0.9296(8) 0.6707(3) 0.055(3) Uani d . . 1
C C24 0.5995(19) 0.9226(10) 0.6553(4) 0.066(3) Uani d . . 1
H H24 0.687659 0.989382 0.657044 0.079 Uiso calc U R 1
C C25 0.6701(17) 0.8202(9) 0.6374(3) 0.062(3) Uani d . . 1
H H25 0.805375 0.817928 0.627512 0.074 Uiso calc U R 1
C C26 0.5438(16) 0.7216(8) 0.6340(3) 0.053(3) Uani d . . 1
H H26 0.591514 0.651558 0.62205 0.064 Uiso calc U R 1
C C27 0.327(2) 1.0446(9) 0.6896(4) 0.087(4) Uani d . . 1
H H27A 0.205016 1.07351 0.673459 0.131 Uiso calc U R 1
H H27B 0.437676 1.103649 0.689787 0.131 Uiso calc U R 1
H H27C 0.289656 1.029554 0.717488 0.131 Uiso calc U R 1
O O11 0.0881(12) 0.5914(6) 0.6792(2) 0.062(2) Uani d . . 1
O O12 0.4306(15) 0.5236(8) 0.7099(3) 0.098(3) Uani d . . 1
O O13 0.1486(18) 0.5894(7) 0.7534(3) 0.100(3) Uani d . . 1
O O21 0.3645(15) 0.3855(6) 0.5545(3) 0.093(3) Uani d . . 1
O O22 0.7032(14) 0.4751(6) 0.5637(3) 0.099(3) Uani d . . 1
O O23 0.6616(14) 0.2867(6) 0.5266(2) 0.077(3) Uani d . . 1
F F11 0.1337(19) 0.3354(7) 0.6811(3) 0.138(4) Uani d . . 1
F F12 -0.104(2) 0.3935(8) 0.7203(4) 0.148(4) Uani d . . 1
F F13 0.190(2) 0.3246(8) 0.7463(3) 0.165(5) Uani d . . 1
F F21 0.569(3) 0.3466(10) 0.6350(3) 0.211(7) Uani d . . 1
F F22 0.831(2) 0.2564(11) 0.6103(4) 0.191(7) Uani d . . 1
F F23 0.527(2) 0.1844(9) 0.6032(4) 0.166(6) Uani d . . 1
S S1 0.2166(6) 0.5352(2) 0.71736(9) 0.0693(9) Uani d . . 1
S S2 0.5895(5) 0.36656(19) 0.55717(9) 0.0567(8) Uani d . . 1
I I1 0.21060(11) 0.62310(5) 0.55014(2) 0.0493(3) Uani d . . 1

loop_
_atom_site_aniso_label
_atom_site_aniso_U_11
_atom_site_aniso_U_22
_atom_site_aniso_U_33
_atom_site_aniso_U_12
_atom_site_aniso_U_13
_atom_site_aniso_U_23
C1 0.074(8) 0.045(5) 0.043(6) 0.010(4) 0.004(6) 0.001(4)
C2 0.051(6) 0.046(5) 0.044(6) 0.015(4) 0.010(5) 0.005(4)
C10 0.153(18) 0.082(9) 0.080(12) 0.017(10) 0.020(13) 0.004(8)
C11 0.055(6) 0.033(4) 0.036(5) 0.014(4) 0.006(5) 0.002(3)
C12 0.070(7) 0.044(5) 0.051(6) 0.001(4) 0.007(6) -0.002(4)
C13 0.108(11) 0.041(5) 0.056(8) 0.009(5) 0.022(8) -0.005(4)
C14 0.104(11) 0.054(6) 0.061(8) 0.039(6) 0.013(8) 0.004(5)
C15 0.069(8) 0.075(7) 0.065(8) 0.032(6) 0.001(7) 0.002(6)
C16 0.062(8) 0.065(6) 0.045(7) 0.011(5) 0.003(6) 0.002(5)
C20 0.21(2) 0.090(10) 0.056(9) 0.064(12) 0.024(12) -0.001(7)
C21 0.053(6) 0.048(5) 0.035(5) 0.006(4) 0.001(5) 0.002(4)
C22 0.056(7) 0.063(5) 0.039(6) 0.004(5) 0.005(6) -0.002(4)
C23 0.072(8) 0.052(5) 0.042(6) 0.006(5) 0.005(6) -0.010(4)
C24 0.061(8) 0.084(7) 0.051(7) -0.007(6) -0.007(7) 0.012(6)
C25 0.047(7) 0.085(7) 0.052(7) 0.007(5) 0.000(6) 0.004(5)
C26 0.057(7) 0.053(5) 0.048(6) 0.009(4) -0.001(6) -0.002(4)
C27 0.109(11) 0.064(7) 0.090(10) 0.003(6) 0.016(9) -0.019(6)
O11 0.066(5) 0.072(4) 0.050(5) 0.006(3) 0.014(4) 0.017(3)
O12 0.087(7) 0.133(7) 0.073(7) 0.022(5) 0.003(6) 0.035(5)
O13 0.151(10) 0.100(6) 0.051(6) 0.008(6) 0.018(6) -0.014(4)
O21 0.081(7) 0.078(5) 0.119(8) 0.028(4) -0.006(6) -0.013(5)
O22 0.100(7) 0.053(4) 0.142(9) -0.003(4) -0.003(7) -0.017(5)
O23 0.121(7) 0.063(4) 0.050(5) 0.033(4) 0.025(5) 0.002(3)
F11 0.213(12) 0.081(5) 0.120(8) 0.018(6) 0.004(8) -0.021(5)
F12 0.164(11) 0.120(7) 0.165(11) -0.038(6) 0.043(10) 0.012(6)
F13 0.265(15) 0.105(6) 0.116(8) -0.011(7) -0.048(9) 0.057(6)
F21 0.40(2) 0.180(9) 0.054(6) 0.132(11) 0.049(9) -0.009(6)
F22 0.242(16) 0.199(11) 0.122(9) 0.137(12) -0.077(10) -0.022(8)
F23 0.253(15) 0.097(6) 0.158(10) 0.037(7) 0.091(10) 0.063(6)
S1 0.092(3) 0.0740(17) 0.0430(17) 0.0057(15) 0.0097(18) 0.0072(13)
S2 0.075(2) 0.0429(12) 0.0532(17) 0.0136(11) 0.0104(16) -0.0034(10)
I1 0.0609(5) 0.0456(4) 0.0418(4) 0.0172(3) 0.0050(3) -0.0017(3)

loop_
_atom_type_symbol
_atom_type_description
_atom_type_scat_dispersion_real
_atom_type_scat_dispersion_imag
_atom_type_scat_source
C C 0.0033 0.0016 'International Tables Vol C Tables 4.2.6.8 and 6.1.1.4'
H H 0.0000 0.0000 'International Tables Vol C Tables 4.2.6.8 and 6.1.1.4'
O O 0.0106 0.0060 'International Tables Vol C Tables 4.2.6.8 and 6.1.1.4'
F F 0.0171 0.0103 'International Tables Vol C Tables 4.2.6.8 and 6.1.1.4'
S S 0.1246 0.1234 'International Tables Vol C Tables 4.2.6.8 and 6.1.1.4'
I I -0.4742 1.8119 'International Tables Vol C Tables 4.2.6.8 and 6.1.1.4'

loop_
_geom_angle_atom_site_label_1
_geom_angle_atom_site_label_2
_geom_angle_atom_site_label_3
_geom_angle
C2 C1 I1 121.6(7)
C2 C1 H1 119.2
I1 C1 H1 119.2
C1 C2 O11 113.6(9)
C1 C2 C21 132.0(9)
O11 C2 C21 113.9(8)
F11 C10 F12 111.8(19)
F11 C10 F13 110.9(14)
F12 C10 F13 111.4(15)
F11 C10 S1 107.9(11)
F12 C10 S1 108.6(10)
F13 C10 S1 105.9(15)
C12 C11 C16 124.3(8)
C12 C11 I1 119.0(8)
C16 C11 I1 116.7(6)
C11 C12 C13 117.4(11)
C11 C12 H12 121.3
C13 C12 H12 121.3
C14 C13 C12 119.2(10)
C14 C13 H13 120.4
C12 C13 H13 120.4
C13 C14 C15 122.1(9)
C13 C14 H14 119.0
C15 C14 H14 119.0
C14 C15 C16 120.2(13)
C14 C15 H15 119.9
C16 C15 H15 119.9
C11 C16 C15 116.8(10)
C11 C16 H16 121.6
C15 C16 H16 121.6
F21 C20 F23 109.7(18)
F21 C20 F22 112.(2)
F23 C20 F22 107.1(13)
F21 C20 S2 109.4(10)
F23 C20 S2 110.0(14)
F22 C20 S2 108.3(14)
C22 C21 C26 119.9(9)
C22 C21 C2 120.4(8)
C26 C21 C2 119.6(7)
C23 C22 C21 120.9(9)
C23 C22 H22 119.6
C21 C22 H22 119.6
C24 C23 C22 118.2(9)
C24 C23 C27 121.1(10)
C22 C23 C27 120.6(10)
C23 C24 C25 121.9(10)
C23 C24 H24 119.1
C25 C24 H24 119.1
C26 C25 C24 120.4(10)
C26 C25 H25 119.8
C24 C25 H25 119.8
C25 C26 C21 118.6(8)
C25 C26 H26 120.7
C21 C26 H26 120.7
C23 C27 H27A 109.5
C23 C27 H27B 109.5
H27A C27 H27B 109.5
C23 C27 H27C 109.5
H27A C27 H27C 109.5
H27B C27 H27C 109.5
C2 O11 S1 120.2(6)
O12 S1 O13 122.1(7)
O12 S1 O11 111.4(5)
O13 S1 O11 108.1(5)
O12 S1 C10 108.1(7)
O13 S1 C10 105.7(7)
O11 S1 C10 98.8(7)
O22 S2 O23 117.2(5)
O22 S2 O21 112.0(5)
O23 S2 O21 114.0(6)
O22 S2 C20 105.2(9)
O23 S2 C20 103.9(5)
O21 S2 C20 102.6(9)
C1 I1 C11 97.0(3)

loop_
_geom_bond_atom_site_label_1
_geom_bond_atom_site_label_2
_geom_bond_distance
C1 C2 1.298(14)
C1 I1 2.091(9)
C1 H1 0.93
C2 O11 1.457(10)
C2 C21 1.472(13)
C10 F11 1.278(17)
C10 F12 1.29(2)
C10 F13 1.29(2)
C10 S1 1.858(16)
C11 C12 1.372(13)
C11 C16 1.374(14)
C11 I1 2.112(7)
C12 C13 1.389(13)
C12 H12 0.93
C13 C14 1.366(18)
C13 H13 0.93
C14 C15 1.366(16)
C14 H14 0.93
C15 C16 1.379(13)
C15 H15 0.93
C16 H16 0.93
C20 F21 1.266(14)
C20 F23 1.29(2)
C20 F22 1.30(2)
C20 S2 1.816(15)
C21 C22 1.377(11)
C21 C26 1.390(12)
C22 C23 1.368(13)
C22 H22 0.93
C23 C24 1.358(14)
C23 C27 1.515(12)
C24 C25 1.368(14)
C24 H24 0.93
C25 C26 1.360(14)
C25 H25 0.93
C26 H26 0.93
C27 H27A 0.96
C27 H27B 0.96
C27 H27C 0.96
O11 S1 1.566(8)
O12 S1 1.392(9)
O13 S1 1.402(8)
O21 S2 1.434(9)
O22 S2 1.417(8)
O23 S2 1.425(6)

loop_
_geom_torsion_atom_site_label_1
_geom_torsion_atom_site_label_2
_geom_torsion_atom_site_label_3
_geom_torsion_atom_site_label_4
_geom_torsion
I1 C1 C2 O11 168.2(6)
I1 C1 C2 C21 -2.7(15)
C16 C11 C12 C13 1.0(14)
I1 C11 C12 C13 179.5(7)
C11 C12 C13 C14 -0.4(14)
C12 C13 C14 C15 -0.7(16)
C13 C14 C15 C16 1.3(17)
C12 C11 C16 C15 -0.4(14)
I1 C11 C16 C15 -178.9(7)
C14 C15 C16 C11 -0.7(15)
C1 C2 C21 C22 122.1(12)
O11 C2 C21 C22 -48.8(12)
C1 C2 C21 C26 -55.2(16)
O11 C2 C21 C26 133.9(9)
C26 C21 C22 C23 3.4(16)
C2 C21 C22 C23 -173.9(10)
C21 C22 C23 C24 -2.2(16)
C21 C22 C23 C27 176.7(11)
C22 C23 C24 C25 0.1(18)
C27 C23 C24 C25 -178.7(11)
C23 C24 C25 C26 0.8(18)
C24 C25 C26 C21 0.4(17)
C22 C21 C26 C25 -2.5(16)
C2 C21 C26 C25 174.8(10)
C1 C2 O11 S1 119.5(9)
C21 C2 O11 S1 -67.9(9)
C2 O11 S1 O12 -0.9(9)
C2 O11 S1 O13 135.9(7)
C2 O11 S1 C10 -114.3(8)
F11 C10 S1 O12 -55.1(15)
F12 C10 S1 O12 -176.4(12)
F13 C10 S1 O12 63.8(13)
F11 C10 S1 O13 172.7(13)
F12 C10 S1 O13 51.3(15)
F13 C10 S1 O13 -68.5(14)
F11 C10 S1 O11 60.9(14)
F12 C10 S1 O11 -60.4(14)
F13 C10 S1 O11 179.8(11)
F21 C20 S2 O22 57.1(19)
F23 C20 S2 O22 177.7(11)
F22 C20 S2 O22 -65.6(14)
F21 C20 S2 O23 -179.2(17)
F23 C20 S2 O23 -58.6(14)
F22 C20 S2 O23 58.1(16)
F21 C20 S2 O21 -60.2(19)
F23 C20 S2 O21 60.5(12)
F22 C20 S2 O21 177.1(13)

loop_
_publcif_info_datablock.id
_publcif_info_datablock.publ_exptl
_publcif_info_datablock.publ_geom
_publcif_info_datablock.structure
{da566d5c-3912-491c-be16-050ebf2efa3f} ? ? ?
{272c6742-734a-498d-aff4-7f6251c31876} y y y
{4675ca5d-215d-4631-9d16-5485990eef55} y y y
{5b417be5-47a9-44b6-a702-1481b85dc537} y y y
{15708219-21d2-4832-93c3-dcbcdb9017b7} y y y
{bd0da4cd-780d-44a8-b9af-88f710fe1b1c} y y y
{f8b74983-607c-4200-ba2c-f80b6f871840} y y y

loop_
_publcif_info_exptl_table_extra_item
sin_theta_over_lambda_max

loop_
_publcif_info_tables.block_id
_publcif_info_tables.reference_item
{da566d5c-3912-491c-be16-050ebf2efa3f} '_publcif_info_datablock.publ_exptl'

loop_
_publcif_info_cif.paper_type
CE
